data_1564587
loop_
_publ_author_name
'Liu, Chao'
'Chen, Ming-Xing'
'Li, Ming'

_publ_section_title
;
 Synthesis, crystal structures, catalytic application and antibacterial
 activities of Cu(II) and Zn(II) complexes bearing salicylaldehyde-imine
 ligands
;
_journal_name_full 'Inorganica Chimica Acta'
_journal_page_first 119639
_journal_paper_doi 10.1016/j.ica.2020.119639
_journal_volume 508
_journal_year 2020
_chemical_formula_moiety 'C29 H30 N4 O5 Zn2'
_chemical_formula_sum 'C29 H30 N4 O5 Zn2'
_chemical_formula_weight 645.31
_space_group_crystal_system triclinic
_space_group_IT_number 2
_space_group_name_Hall '-P 1'
_space_group_name_H-M_alt 'P -1'
_atom_sites_solution_hydrogens geom
_atom_sites_solution_primary dual
_cell_angle_alpha 91.97(3)
_cell_angle_beta 93.83(3)
_cell_angle_gamma 110.58(3)
_cell_formula_units_Z 2
_cell_length_a 10.144(2)
_cell_length_b 11.501(2)
_cell_length_c 16.118(3)
_cell_measurement_reflns_used 5410
_cell_measurement_temperature 293(2)
_cell_measurement_theta_max 29.561
_cell_measurement_theta_min 2.056
_cell_volume 1753.1(7)
_computing_molecular_graphics 'Olex2 1.3 (Dolomanov et al., 2009)'
_computing_publication_material 'Olex2 1.3 (Dolomanov et al., 2009)'
_computing_structure_refinement 'SHELXL 2018/3 (Sheldrick, 2015)'
_computing_structure_solution 'SHELXT 2018/2 (Sheldrick, 2018)'
_diffrn_ambient_temperature 293(2)
_diffrn_measured_fraction_theta_full 0.985
_diffrn_measured_fraction_theta_max 0.977
_diffrn_measurement_device_type 'Bruker P4'
_diffrn_measurement_method '\w scans'
_diffrn_radiation_monochromator graphite
_diffrn_radiation_type MoK\a
_diffrn_radiation_wavelength 0.71073
_diffrn_reflns_av_R_equivalents 0.0255
_diffrn_reflns_av_unetI/netI 0.0430
_diffrn_reflns_Laue_measured_fraction_full 0.985
_diffrn_reflns_Laue_measured_fraction_max 0.977
_diffrn_reflns_limit_h_max 9
_diffrn_reflns_limit_h_min -13
_diffrn_reflns_limit_k_max 15
_diffrn_reflns_limit_k_min -15
_diffrn_reflns_limit_l_max 21
_diffrn_reflns_limit_l_min -21
_diffrn_reflns_number 16272
_diffrn_reflns_point_group_measured_fraction_full 0.985
_diffrn_reflns_point_group_measured_fraction_max 0.977
_diffrn_reflns_theta_full 25.242
_diffrn_reflns_theta_max 28.368
_diffrn_reflns_theta_min 2.309
_exptl_absorpt_coefficient_mu 1.405
_exptl_absorpt_correction_T_max 0.857
_exptl_absorpt_correction_T_min 0.833
_exptl_absorpt_correction_type multi-scan
_exptl_absorpt_process_details SADABS
_exptl_crystal_colour blue
_exptl_crystal_density_diffrn 1.222
_exptl_crystal_description block
_exptl_crystal_F_000 664
_exptl_crystal_size_max 0.13
_exptl_crystal_size_mid 0.12
_exptl_crystal_size_min 0.11
_refine_diff_density_max 0.369
_refine_diff_density_min -0.533
_refine_diff_density_rms 0.051
_refine_ls_extinction_coef .
_refine_ls_extinction_method none
_refine_ls_goodness_of_fit_ref 1.040
_refine_ls_hydrogen_treatment constr
_refine_ls_matrix_type full
_refine_ls_number_parameters 362
_refine_ls_number_reflns 8577
_refine_ls_number_restraints 0
_refine_ls_restrained_S_all 1.040
_refine_ls_R_factor_all 0.0515
_refine_ls_R_factor_gt 0.0374
_refine_ls_shift/su_max 0.001
_refine_ls_shift/su_mean 0.000
_refine_ls_structure_factor_coef Fsqd
_refine_ls_weighting_details 'w=1/[\s^2^(Fo^2^)+(0.0543P)^2^+0.1046P] where P=(Fo^2^+2Fc^2^)/3'
_refine_ls_weighting_scheme calc
_refine_ls_wR_factor_gt 0.1006
_refine_ls_wR_factor_ref 0.1063
_reflns_Friedel_coverage 0.000
_reflns_Friedel_fraction_full .
_reflns_Friedel_fraction_max .
_reflns_number_gt 6221
_reflns_number_total 8577
_reflns_threshold_expression 'I > 2\s(I)'
_cod_data_source_file ICA-2020-508-119639.cif
_cod_data_source_block 7
_cod_database_code 1564587
_shelx_space_group_comment
;
The symmetry employed for this shelxl refinement is uniquely defined
by the following loop, which should always be used as a source of
symmetry information in preference to the above space-group names.
They are only intended as comments.
;
_shelx_estimated_absorpt_t_max 0.861
_shelx_estimated_absorpt_t_min 0.838
_olex2_refinement_description
;
1. Fixed Uiso
 At 1.2 times of:
  All C(H) groups, All C(H,H) groups
 At 1.5 times of:
  All C(H,H,H) groups
2.a Ternary CH refined with riding coordinates:
 C28(H28)
2.b Secondary CH2 refined with riding coordinates:
 C12(H12A,H12B), C13(H13A,H13B), C8(H8A,H8B), C11(H11A,H11B), C10(H10A,H10B),
 C9(H9A,H9B)
2.c Aromatic/amide H refined with riding coordinates:
 C24(H24), C27(H27), C14(H14), C5(H5), C26(H26), C25(H25), C3(H3), C4(H4),
 C7(H7), C16(H16), C2(H2), C17(H17), C19(H19), C18(H18)
2.d Idealised Me refined as rotating group:
 C22(H22A,H22B,H22C)
;
_smtbx_masks_void_probe_radius 1.2
_smtbx_masks_void_truncation_radius 1.2

loop_
_space_group_symop_operation_xyz
'x, y, z'
'-x, -y, -z'

loop_
_atom_site_label
_atom_site_type_symbol
_atom_site_fract_x
_atom_site_fract_y
_atom_site_fract_z
_atom_site_U_iso_or_equiv
_atom_site_adp_type
_atom_site_occupancy
_atom_site_site_symmetry_order
_atom_site_calc_flag
_atom_site_refinement_flags_posn
_atom_site_refinement_flags_adp
_atom_site_refinement_flags_occupancy
_atom_site_disorder_assembly
_atom_site_disorder_group
Zn2 Zn 0.41694(3) 0.77474(2) 0.35410(2) 0.04368(9) Uani 1 1 d . . . . .
Zn1 Zn 0.29825(3) 0.49165(2) 0.27502(2) 0.04515(9) Uani 1 1 d . . . . .
O5 O 0.40682(14) 0.66701(13) 0.25305(9) 0.0374(3) Uani 1 1 d . . . . .
O1 O 0.46148(17) 0.43710(15) 0.25902(12) 0.0588(4) Uani 1 1 d . . . . .
O3 O 0.3721(2) 0.67021(19) 0.45076(11) 0.0658(5) Uani 1 1 d . . . . .
O4 O 0.62647(18) 0.83301(17) 0.37105(13) 0.0655(5) Uani 1 1 d . . . . .
N4 N 0.4160(2) 0.94767(18) 0.37749(12) 0.0449(4) Uani 1 1 d . . . . .
O2 O 0.2875(2) 0.47649(19) 0.39668(12) 0.0691(5) Uani 1 1 d . . . . .
N3 N 0.17799(19) 0.74845(18) 0.30586(12) 0.0443(4) Uani 1 1 d . . . . .
N2 N 0.09595(18) 0.54758(18) 0.24953(13) 0.0477(5) Uani 1 1 d . . . . .
N1 N 0.1627(2) 0.33562(19) 0.21350(14) 0.0523(5) Uani 1 1 d . . . . .
C23 C 0.3718(2) 0.70589(19) 0.17902(13) 0.0372(4) Uani 1 1 d . . . . .
C29 C 0.2377(2) 0.7132(2) 0.16222(13) 0.0420(5) Uani 1 1 d . . . . .
C28 C 0.1295(2) 0.6768(2) 0.22479(14) 0.0429(5) Uani 1 1 d . . . . .
H28 H 0.042698 0.687633 0.202150 0.051 Uiso 1 1 calc R U . . .
C6 C 0.4580(2) 0.3293(2) 0.23020(14) 0.0451(5) Uani 1 1 d . . . . .
C24 C 0.4689(2) 0.7388(2) 0.11971(15) 0.0483(5) Uani 1 1 d . . . . .
H24 H 0.558400 0.735050 0.131006 0.058 Uiso 1 1 calc R U . . .
C15 C 0.6722(2) 1.0522(2) 0.39458(13) 0.0453(5) Uani 1 1 d . . . . .
C1 C 0.3342(2) 0.2342(2) 0.19289(15) 0.0468(5) Uani 1 1 d . . . . .
C20 C 0.7140(2) 0.9474(2) 0.38624(15) 0.0493(5) Uani 1 1 d . . . . .
C12 C 0.1872(2) 0.8789(2) 0.30069(16) 0.0492(6) Uani 1 1 d . . . . .
H12A H 0.092950 0.882529 0.298911 0.059 Uiso 1 1 calc R U . . .
H12B H 0.228067 0.910648 0.249690 0.059 Uiso 1 1 calc R U . . .
C21 C 0.3269(3) 0.5546(3) 0.45648(16) 0.0547(6) Uani 1 1 d . . . . .
C27 C 0.2048(3) 0.7535(3) 0.08480(15) 0.0550(6) Uani 1 1 d . . . . .
H27 H 0.116198 0.758815 0.072751 0.066 Uiso 1 1 calc R U . . .
C14 C 0.5265(3) 1.0449(2) 0.39036(15) 0.0512(6) Uani 1 1 d . . . . .
H14 H 0.511950 1.119820 0.397926 0.061 Uiso 1 1 calc R U . . .
C5 C 0.5843(3) 0.3023(2) 0.23313(17) 0.0530(6) Uani 1 1 d . . . . .
H5 H 0.667560 0.362368 0.256816 0.064 Uiso 1 1 calc R U . . .
C26 C 0.3029(3) 0.7850(3) 0.02689(16) 0.0662(7) Uani 1 1 d . . . . .
H26 H 0.280312 0.811816 -0.024097 0.079 Uiso 1 1 calc R U . . .
C13 C 0.2763(3) 0.9591(2) 0.37429(17) 0.0550(6) Uani 1 1 d . . . . .
H13A H 0.285275 1.045117 0.368466 0.066 Uiso 1 1 calc R U . . .
H13B H 0.232259 0.932034 0.425299 0.066 Uiso 1 1 calc R U . . .
C25 C 0.4334(3) 0.7772(3) 0.04355(16) 0.0638(7) Uani 1 1 d . . . . .
H25 H 0.498619 0.797816 0.003624 0.077 Uiso 1 1 calc R U . . .
C3 C 0.4679(3) 0.0999(2) 0.16515(17) 0.0572(6) Uani 1 1 d . . . . .
H3 H 0.471360 0.024906 0.143962 0.069 Uiso 1 1 calc R U . . .
C4 C 0.5881(3) 0.1922(2) 0.20266(17) 0.0575(6) Uani 1 1 d . . . . .
H4 H 0.673192 0.178281 0.207005 0.069 Uiso 1 1 calc R U . . .
C7 C 0.1956(3) 0.2441(2) 0.18579(16) 0.0527(6) Uani 1 1 d . . . . .
H7 H 0.122842 0.177385 0.158331 0.063 Uiso 1 1 calc R U . . .
C8 C 0.0151(3) 0.3270(3) 0.2007(2) 0.0639(7) Uani 1 1 d . . . . .
H8A H -0.033561 0.298419 0.250024 0.077 Uiso 1 1 calc R U . . .
H8B H -0.032874 0.268419 0.154056 0.077 Uiso 1 1 calc R U . . .
C11 C 0.0711(3) 0.6772(3) 0.36125(17) 0.0564(6) Uani 1 1 d . . . . .
H11A H -0.005349 0.709387 0.362326 0.068 Uiso 1 1 calc R U . . .
H11B H 0.113479 0.682052 0.417606 0.068 Uiso 1 1 calc R U . . .
C16 C 0.7765(3) 1.1702(2) 0.40913(17) 0.0596(6) Uani 1 1 d . . . . .
H16 H 0.748305 1.238639 0.414160 0.072 Uiso 1 1 calc R U . . .
C2 C 0.3439(3) 0.1230(2) 0.16033(16) 0.0549(6) Uani 1 1 d . . . . .
H2 H 0.262957 0.062520 0.134441 0.066 Uiso 1 1 calc R U . . .
C17 C 0.9174(3) 1.1901(3) 0.41633(18) 0.0656(7) Uani 1 1 d . . . . .
H17 H 0.983842 1.270145 0.425422 0.079 Uiso 1 1 calc R U . . .
C10 C 0.0174(3) 0.5451(3) 0.32462(18) 0.0613(7) Uani 1 1 d . . . . .
H10A H 0.036042 0.489907 0.364184 0.074 Uiso 1 1 calc R U . . .
H10B H -0.083477 0.516967 0.309390 0.074 Uiso 1 1 calc R U . . .
C19 C 0.8612(3) 0.9691(3) 0.39570(19) 0.0651(7) Uani 1 1 d . . . . .
H19 H 0.891991 0.901952 0.392371 0.078 Uiso 1 1 calc R U . . .
C9 C 0.0149(2) 0.4566(2) 0.18292(19) 0.0610(7) Uani 1 1 d . . . . .
H9A H 0.055481 0.480782 0.130566 0.073 Uiso 1 1 calc R U . . .
H9B H -0.081587 0.454813 0.177720 0.073 Uiso 1 1 calc R U . . .
C18 C 0.9591(3) 1.0880(3) 0.40974(18) 0.0664(7) Uani 1 1 d . . . . .
H18 H 1.054922 1.099809 0.414882 0.080 Uiso 1 1 calc R U . . .
C22 C 0.3196(6) 0.5097(4) 0.53872(19) 0.1231(17) Uani 1 1 d . . . . .
H22A H 0.400779 0.561330 0.573813 0.185 Uiso 1 1 calc R U . . .
H22B H 0.317864 0.425624 0.536030 0.185 Uiso 1 1 calc R U . . .
H22C H 0.235303 0.512032 0.561282 0.185 Uiso 1 1 calc R U . . .

loop_
_atom_site_aniso_label
_atom_site_aniso_U_11
_atom_site_aniso_U_22
_atom_site_aniso_U_33
_atom_site_aniso_U_23
_atom_site_aniso_U_13
_atom_site_aniso_U_12
Zn2 0.04814(15) 0.04533(15) 0.04283(15) 0.00435(11) 0.00425(11) 0.02288(12)
Zn1 0.04562(15) 0.04206(15) 0.04831(16) 0.00530(12) 0.00393(11) 0.01599(12)
O5 0.0334(7) 0.0422(8) 0.0403(7) 0.0068(6) 0.0048(6) 0.0173(6)
O1 0.0457(9) 0.0434(9) 0.0860(13) -0.0087(9) 0.0005(9) 0.0163(7)
O3 0.0915(14) 0.0727(13) 0.0429(9) 0.0164(9) 0.0108(9) 0.0392(11)
O4 0.0485(9) 0.0526(10) 0.0968(14) -0.0182(10) -0.0104(9) 0.0248(8)
N4 0.0485(10) 0.0479(11) 0.0458(10) 0.0030(8) 0.0062(8) 0.0259(9)
O2 0.0959(15) 0.0666(12) 0.0521(11) 0.0215(10) 0.0153(10) 0.0348(11)
N3 0.0406(9) 0.0547(11) 0.0473(10) 0.0128(9) 0.0126(8) 0.0264(9)
N2 0.0345(9) 0.0513(11) 0.0589(12) 0.0092(9) 0.0077(8) 0.0161(8)
N1 0.0411(10) 0.0468(11) 0.0661(13) 0.0043(10) 0.0022(9) 0.0124(9)
C23 0.0384(10) 0.0376(10) 0.0375(10) 0.0030(9) 0.0051(8) 0.0156(9)
C29 0.0409(11) 0.0492(12) 0.0388(11) 0.0047(9) 0.0030(9) 0.0196(10)
C28 0.0329(10) 0.0537(13) 0.0488(12) 0.0131(10) 0.0039(9) 0.0228(10)
C6 0.0473(12) 0.0392(11) 0.0491(13) 0.0061(10) 0.0027(10) 0.0158(10)
C24 0.0426(11) 0.0548(13) 0.0506(13) 0.0080(11) 0.0122(10) 0.0193(11)
C15 0.0535(13) 0.0494(12) 0.0368(11) 0.0059(10) 0.0040(9) 0.0226(11)
C1 0.0530(13) 0.0352(11) 0.0495(13) 0.0061(10) 0.0065(10) 0.0115(10)
C20 0.0477(12) 0.0526(13) 0.0483(13) -0.0046(11) 0.0021(10) 0.0197(11)
C12 0.0437(11) 0.0572(14) 0.0590(14) 0.0119(12) 0.0066(10) 0.0320(11)
C21 0.0602(14) 0.0734(17) 0.0450(13) 0.0192(13) 0.0122(11) 0.0389(14)
C27 0.0586(14) 0.0682(16) 0.0457(13) 0.0097(12) -0.0020(11) 0.0325(13)
C14 0.0609(15) 0.0495(13) 0.0538(14) 0.0073(11) 0.0067(11) 0.0320(12)
C5 0.0489(13) 0.0476(13) 0.0639(15) 0.0032(12) 0.0055(11) 0.0186(11)
C26 0.086(2) 0.0812(19) 0.0430(13) 0.0200(13) 0.0094(13) 0.0419(16)
C13 0.0540(13) 0.0601(15) 0.0646(16) 0.0045(12) 0.0119(12) 0.0358(12)
C25 0.0655(16) 0.0842(19) 0.0453(14) 0.0202(14) 0.0205(12) 0.0267(15)
C3 0.0740(17) 0.0450(13) 0.0590(15) 0.0055(12) 0.0177(13) 0.0266(13)
C4 0.0611(15) 0.0593(15) 0.0621(15) 0.0079(13) 0.0135(12) 0.0318(13)
C7 0.0492(13) 0.0425(12) 0.0586(15) 0.0029(11) -0.0013(11) 0.0075(11)
C8 0.0412(13) 0.0604(16) 0.086(2) 0.0045(15) 0.0037(13) 0.0134(12)
C11 0.0460(12) 0.0729(17) 0.0597(15) 0.0199(13) 0.0230(11) 0.0279(12)
C16 0.0672(17) 0.0485(14) 0.0632(16) 0.0059(12) 0.0010(13) 0.0210(13)
C2 0.0650(15) 0.0424(12) 0.0545(14) 0.0069(11) 0.0030(12) 0.0156(12)
C17 0.0624(16) 0.0562(16) 0.0663(17) 0.0060(13) 0.0029(13) 0.0063(14)
C10 0.0506(14) 0.0690(17) 0.0728(17) 0.0210(14) 0.0287(12) 0.0259(13)
C19 0.0528(14) 0.0668(17) 0.0796(19) -0.0128(14) -0.0036(13) 0.0295(13)
C9 0.0352(11) 0.0626(16) 0.0828(19) 0.0035(14) -0.0049(12) 0.0161(11)
C18 0.0483(14) 0.0744(19) 0.0708(18) -0.0064(15) -0.0003(12) 0.0166(14)
C22 0.210(5) 0.143(4) 0.0426(16) 0.058(2) 0.043(2) 0.085(4)

loop_
_atom_type_symbol
_atom_type_description
_atom_type_scat_dispersion_real
_atom_type_scat_dispersion_imag
_atom_type_scat_source
C C 0.0033 0.0016 'International Tables Vol C Tables 4.2.6.8 and 6.1.1.4'
H H 0.0000 0.0000 'International Tables Vol C Tables 4.2.6.8 and 6.1.1.4'
N N 0.0061 0.0033 'International Tables Vol C Tables 4.2.6.8 and 6.1.1.4'
O O 0.0106 0.0060 'International Tables Vol C Tables 4.2.6.8 and 6.1.1.4'
Zn Zn 0.2839 1.4301 'International Tables Vol C Tables 4.2.6.8 and 6.1.1.4'

loop_
_geom_angle_atom_site_label_1
_geom_angle_atom_site_label_2
_geom_angle_atom_site_label_3
_geom_angle
_geom_angle_site_symmetry_1
_geom_angle_site_symmetry_3
O5 Zn2 O4 93.79(8) . .
O5 Zn2 N4 136.02(7) . .
O5 Zn2 N3 83.95(7) . .
O3 Zn2 O5 109.03(7) . .
O3 Zn2 O4 98.46(9) . .
O3 Zn2 N4 113.09(8) . .
O3 Zn2 N3 97.31(8) . .
O4 Zn2 N4 92.13(8) . .
O4 Zn2 N3 163.93(7) . .
N4 Zn2 N3 78.82(8) . .
O5 Zn1 O1 93.08(7) . .
O5 Zn1 N2 85.05(6) . .
O5 Zn1 N1 139.15(7) . .
O1 Zn1 N2 162.63(8) . .
O1 Zn1 N1 91.51(8) . .
O2 Zn1 O5 109.38(8) . .
O2 Zn1 O1 99.88(9) . .
O2 Zn1 N2 97.01(8) . .
O2 Zn1 N1 109.72(9) . .
N1 Zn1 N2 78.96(8) . .
Zn1 O5 Zn2 108.73(7) . .
C23 O5 Zn2 116.77(12) . .
C23 O5 Zn1 115.94(13) . .
C6 O1 Zn1 127.72(15) . .
C21 O3 Zn2 132.28(18) . .
C20 O4 Zn2 127.32(15) . .
C14 N4 Zn2 124.52(16) . .
C14 N4 C13 119.6(2) . .
C13 N4 Zn2 115.74(16) . .
C21 O2 Zn1 132.23(17) . .
C28 N3 Zn2 113.74(13) . .
C28 N3 C11 102.93(19) . .
C12 N3 Zn2 101.44(14) . .
C12 N3 C28 111.97(17) . .
C12 N3 C11 113.30(19) . .
C11 N3 Zn2 113.90(14) . .
C28 N2 Zn1 113.55(12) . .
C28 N2 C10 102.79(19) . .
C10 N2 Zn1 113.28(14) . .
C9 N2 Zn1 102.10(15) . .
C9 N2 C28 112.07(19) . .
C9 N2 C10 113.5(2) . .
C7 N1 Zn1 125.15(17) . .
C7 N1 C8 118.4(2) . .
C8 N1 Zn1 116.48(18) . .
O5 C23 C29 120.36(18) . .
O5 C23 C24 119.95(18) . .
C24 C23 C29 119.69(19) . .
C23 C29 C28 121.00(17) . .
C23 C29 C27 118.9(2) . .
C27 C29 C28 120.12(19) . .
N3 C28 N2 101.70(17) . .
N3 C28 C29 113.29(18) . .
N3 C28 H28 109.4 . .
N2 C28 C29 113.42(18) . .
N2 C28 H28 109.4 . .
C29 C28 H28 109.4 . .
O1 C6 C1 124.2(2) . .
O1 C6 C5 119.6(2) . .
C5 C6 C1 116.2(2) . .
C23 C24 H24 119.8 . .
C23 C24 C25 120.3(2) . .
C25 C24 H24 119.8 . .
C20 C15 C14 123.9(2) . .
C16 C15 C20 118.8(2) . .
C16 C15 C14 117.3(2) . .
C6 C1 C7 124.0(2) . .
C2 C1 C6 119.3(2) . .
C2 C1 C7 116.7(2) . .
O4 C20 C15 124.4(2) . .
O4 C20 C19 118.3(2) . .
C15 C20 C19 117.4(2) . .
N3 C12 H12A 109.4 . .
N3 C12 H12B 109.4 . .
N3 C12 C13 111.12(19) . .
H12A C12 H12B 108.0 . .
C13 C12 H12A 109.4 . .
C13 C12 H12B 109.4 . .
O3 C21 C22 117.4(3) . .
O2 C21 O3 125.0(2) . .
O2 C21 C22 117.7(3) . .
C29 C27 H27 119.9 . .
C26 C27 C29 120.3(2) . .
C26 C27 H27 119.9 . .
N4 C14 C15 127.5(2) . .
N4 C14 H14 116.2 . .
C15 C14 H14 116.2 . .
C6 C5 H5 118.8 . .
C4 C5 C6 122.5(2) . .
C4 C5 H5 118.8 . .
C27 C26 H26 119.7 . .
C25 C26 C27 120.6(2) . .
C25 C26 H26 119.7 . .
N4 C13 C12 108.2(2) . .
N4 C13 H13A 110.0 . .
N4 C13 H13B 110.0 . .
C12 C13 H13A 110.0 . .
C12 C13 H13B 110.0 . .
H13A C13 H13B 108.4 . .
C24 C25 H25 119.9 . .
C26 C25 C24 120.3(2) . .
C26 C25 H25 119.9 . .
C4 C3 H3 121.1 . .
C2 C3 H3 121.1 . .
C2 C3 C4 117.8(2) . .
C5 C4 C3 121.4(2) . .
C5 C4 H4 119.3 . .
C3 C4 H4 119.3 . .
N1 C7 C1 126.8(2) . .
N1 C7 H7 116.6 . .
C1 C7 H7 116.6 . .
N1 C8 H8A 110.2 . .
N1 C8 H8B 110.2 . .
N1 C8 C9 107.7(2) . .
H8A C8 H8B 108.5 . .
C9 C8 H8A 110.2 . .
C9 C8 H8B 110.2 . .
N3 C11 H11A 110.7 . .
N3 C11 H11B 110.7 . .
N3 C11 C10 105.4(2) . .
H11A C11 H11B 108.8 . .
C10 C11 H11A 110.7 . .
C10 C11 H11B 110.7 . .
C15 C16 H16 118.3 . .
C17 C16 C15 123.3(3) . .
C17 C16 H16 118.3 . .
C1 C2 H2 118.7 . .
C3 C2 C1 122.7(3) . .
C3 C2 H2 118.7 . .
C16 C17 H17 120.9 . .
C16 C17 C18 118.3(3) . .
C18 C17 H17 120.9 . .
N2 C10 C11 105.35(19) . .
N2 C10 H10A 110.7 . .
N2 C10 H10B 110.7 . .
C11 C10 H10A 110.7 . .
C11 C10 H10B 110.7 . .
H10A C10 H10B 108.8 . .
C20 C19 H19 119.5 . .
C18 C19 C20 121.0(3) . .
C18 C19 H19 119.5 . .
N2 C9 C8 110.9(2) . .
N2 C9 H9A 109.5 . .
N2 C9 H9B 109.5 . .
C8 C9 H9A 109.5 . .
C8 C9 H9B 109.5 . .
H9A C9 H9B 108.1 . .
C17 C18 H18 119.4 . .
C19 C18 C17 121.2(3) . .
C19 C18 H18 119.4 . .
C21 C22 H22A 109.5 . .
C21 C22 H22B 109.5 . .
C21 C22 H22C 109.5 . .
H22A C22 H22B 109.5 . .
H22A C22 H22C 109.5 . .
H22B C22 H22C 109.5 . .

loop_
_geom_bond_atom_site_label_1
_geom_bond_atom_site_label_2
_geom_bond_distance
_geom_bond_site_symmetry_2
Zn2 O5 1.9869(16) .
Zn2 O3 1.9794(17) .
Zn2 O4 1.9874(18) .
Zn2 N4 2.015(2) .
Zn2 N3 2.4058(19) .
Zn1 O5 1.9863(15) .
Zn1 O1 1.9945(17) .
Zn1 O2 1.9814(19) .
Zn1 N2 2.3722(19) .
Zn1 N1 2.014(2) .
O5 C23 1.357(2) .
O1 C6 1.297(3) .
O3 C21 1.254(3) .
O4 C20 1.307(3) .
N4 C14 1.273(3) .
N4 C13 1.466(3) .
O2 C21 1.238(3) .
N3 C28 1.478(3) .
N3 C12 1.475(3) .
N3 C11 1.483(3) .
N2 C28 1.479(3) .
N2 C10 1.488(3) .
N2 C9 1.457(3) .
N1 C7 1.286(3) .
N1 C8 1.465(3) .
C23 C29 1.401(3) .
C23 C24 1.384(3) .
C29 C28 1.500(3) .
C29 C27 1.406(3) .
C28 H28 0.9800 .
C6 C1 1.422(3) .
C6 C5 1.419(3) .
C24 H24 0.9300 .
C24 C25 1.386(3) .
C15 C20 1.416(3) .
C15 C14 1.447(3) .
C15 C16 1.397(4) .
C1 C7 1.447(3) .
C1 C2 1.403(3) .
C20 C19 1.422(3) .
C12 H12A 0.9700 .
C12 H12B 0.9700 .
C12 C13 1.507(4) .
C21 C22 1.436(3) .
C27 H27 0.9300 .
C27 C26 1.374(4) .
C14 H14 0.9300 .
C5 H5 0.9300 .
C5 C4 1.357(4) .
C26 H26 0.9300 .
C26 C25 1.368(4) .
C13 H13A 0.9700 .
C13 H13B 0.9700 .
C25 H25 0.9300 .
C3 H3 0.9300 .
C3 C4 1.388(4) .
C3 C2 1.372(4) .
C4 H4 0.9300 .
C7 H7 0.9300 .
C8 H8A 0.9700 .
C8 H8B 0.9700 .
C8 C9 1.528(4) .
C11 H11A 0.9700 .
C11 H11B 0.9700 .
C11 C10 1.506(4) .
C16 H16 0.9300 .
C16 C17 1.362(4) .
C2 H2 0.9300 .
C17 H17 0.9300 .
C17 C18 1.384(4) .
C10 H10A 0.9700 .
C10 H10B 0.9700 .
C19 H19 0.9300 .
C19 C18 1.379(4) .
C9 H9A 0.9700 .
C9 H9B 0.9700 .
C18 H18 0.9300 .
C22 H22A 0.9600 .
C22 H22B 0.9600 .
C22 H22C 0.9600 .

loop_
_geom_torsion_atom_site_label_1
_geom_torsion_atom_site_label_2
_geom_torsion_atom_site_label_3
_geom_torsion_atom_site_label_4
_geom_torsion
_geom_torsion_site_symmetry_1
_geom_torsion_site_symmetry_2
_geom_torsion_site_symmetry_3
_geom_torsion_site_symmetry_4
Zn2 O5 C23 C29 -65.1(2) . . . .
Zn2 O5 C23 C24 114.8(2) . . . .
Zn2 O3 C21 O2 -6.7(4) . . . .
Zn2 O3 C21 C22 173.8(3) . . . .
Zn2 O4 C20 C15 1.0(4) . . . .
Zn2 O4 C20 C19 -179.48(19) . . . .
Zn2 N4 C14 C15 -2.9(4) . . . .
Zn2 N4 C13 C12 -41.6(2) . . . .
Zn2 N3 C28 N2 78.82(16) . . . .
Zn2 N3 C28 C29 -43.3(2) . . . .
Zn2 N3 C12 C13 -41.2(2) . . . .
Zn2 N3 C11 C10 -95.8(2) . . . .
Zn1 O5 C23 C29 65.1(2) . . . .
Zn1 O5 C23 C24 -114.99(19) . . . .
Zn1 O1 C6 C1 9.7(3) . . . .
Zn1 O1 C6 C5 -172.03(16) . . . .
Zn1 O2 C21 O3 8.7(4) . . . .
Zn1 O2 C21 C22 -171.8(3) . . . .
Zn1 N2 C28 N3 -78.21(17) . . . .
Zn1 N2 C28 C29 43.8(2) . . . .
Zn1 N2 C10 C11 95.85(19) . . . .
Zn1 N2 C9 C8 43.2(2) . . . .
Zn1 N1 C7 C1 0.0(4) . . . .
Zn1 N1 C8 C9 37.6(3) . . . .
O5 C23 C29 C28 -0.8(3) . . . .
O5 C23 C29 C27 -179.8(2) . . . .
O5 C23 C24 C25 179.3(2) . . . .
O1 C6 C1 C7 -2.8(4) . . . .
O1 C6 C1 C2 177.1(2) . . . .
O1 C6 C5 C4 -178.8(2) . . . .
O4 C20 C19 C18 178.4(3) . . . .
N3 C12 C13 N4 56.7(3) . . . .
N3 C11 C10 N2 -0.4(2) . . . .
N1 C8 C9 N2 -55.5(3) . . . .
C23 C29 C28 N3 57.9(3) . . . .
C23 C29 C28 N2 -57.3(3) . . . .
C23 C29 C27 C26 0.0(4) . . . .
C23 C24 C25 C26 1.1(4) . . . .
C29 C23 C24 C25 -0.8(4) . . . .
C29 C27 C26 C25 0.2(5) . . . .
C28 N3 C12 C13 -162.85(18) . . . .
C28 N3 C11 C10 27.8(2) . . . .
C28 N2 C10 C11 -27.1(2) . . . .
C28 N2 C9 C8 165.06(19) . . . .
C28 C29 C27 C26 -179.0(3) . . . .
C6 C1 C7 N1 -2.3(4) . . . .
C6 C1 C2 C3 2.1(4) . . . .
C6 C5 C4 C3 1.3(4) . . . .
C24 C23 C29 C28 179.3(2) . . . .
C24 C23 C29 C27 0.3(3) . . . .
C15 C20 C19 C18 -2.1(4) . . . .
C15 C16 C17 C18 -0.7(4) . . . .
C1 C6 C5 C4 -0.3(3) . . . .
C20 C15 C14 N4 -1.3(4) . . . .
C20 C15 C16 C17 -0.4(4) . . . .
C20 C19 C18 C17 1.0(5) . . . .
C12 N3 C28 N2 -166.91(16) . . . .
C12 N3 C28 C29 71.0(2) . . . .
C12 N3 C11 C10 148.9(2) . . . .
C27 C29 C28 N3 -123.0(2) . . . .
C27 C29 C28 N2 121.7(2) . . . .
C27 C26 C25 C24 -0.8(5) . . . .
C14 N4 C13 C12 135.1(2) . . . .
C14 C15 C20 O4 2.4(4) . . . .
C14 C15 C20 C19 -177.1(2) . . . .
C14 C15 C16 C17 178.5(2) . . . .
C5 C6 C1 C7 178.8(2) . . . .
C5 C6 C1 C2 -1.3(3) . . . .
C13 N4 C14 C15 -179.2(2) . . . .
C4 C3 C2 C1 -1.1(4) . . . .
C7 N1 C8 C9 -143.0(2) . . . .
C7 C1 C2 C3 -178.0(2) . . . .
C8 N1 C7 C1 -179.3(2) . . . .
C11 N3 C28 N2 -44.89(19) . . . .
C11 N3 C28 C29 -166.97(17) . . . .
C11 N3 C12 C13 81.3(2) . . . .
C16 C15 C20 O4 -178.7(2) . . . .
C16 C15 C20 C19 1.8(3) . . . .
C16 C15 C14 N4 179.7(2) . . . .
C16 C17 C18 C19 0.4(4) . . . .
C2 C1 C7 N1 177.8(2) . . . .
C2 C3 C4 C5 -0.5(4) . . . .
C10 N2 C28 N3 44.5(2) . . . .
C10 N2 C28 C29 166.52(19) . . . .
C10 N2 C9 C8 -79.1(3) . . . .
C9 N2 C28 N3 166.73(17) . . . .
C9 N2 C28 C29 -71.3(2) . . . .
C9 N2 C10 C11 -148.3(2) . . . .

loop_
_smtbx_masks_void_nr
_smtbx_masks_void_average_x
_smtbx_masks_void_average_y
_smtbx_masks_void_average_z
_smtbx_masks_void_volume
_smtbx_masks_void_count_electrons
1 -0.296 -0.422 0.000 449.7 4.4
2 0.340 0.248 0.437 20.6 2.6
3 0.660 0.752 0.563 20.6 2.2
